data_2212216
loop_
_publ_author_name
'Michael G. Gardiner'
'Roderick C. Jones'
'Sarah Ng'
'Jason A. Smith'

_publ_section_title
;
 Methyl 4-<i>p</i>-tolyl-1<i>H</i>-pyrrole-2-carboxylate
;
_journal_coeditor_code HG2160
_journal_issue 2
_journal_name_full 'Acta Crystallographica Section E'
_journal_page_first o470
_journal_page_last o471
_journal_paper_doi 10.1107/S1600536806055103
_journal_volume 63
_journal_year 2007
_chemical_formula_iupac 'C13 H13 N O2'
_chemical_formula_moiety 'C13 H13 N O2'
_chemical_formula_sum 'C13 H13 N O2'
_chemical_formula_weight 215.24
_chemical_melting_point .448E-305
_chemical_name_systematic
;
Methyl 4-p-tolyl-1H-pyrrole-2-carboxylate
;
_space_group_IT_number 14
_symmetry_cell_setting monoclinic
_symmetry_space_group_name_Hall '-P 2yn'
_symmetry_space_group_name_H-M 'P 1 21/n 1'
_atom_sites_solution_hydrogens geom
_atom_sites_solution_primary direct
_atom_sites_solution_secondary difmap
_audit_creation_method SHELXL97
_cell_angle_alpha 90.00
_cell_angle_beta 94.61(3)
_cell_angle_gamma 90.00
_cell_formula_units_Z 4
_cell_length_a 7.7119(15)
_cell_length_b 5.4554(11)
_cell_length_c 26.385(5)
_cell_measurement_reflns_used 25
_cell_measurement_temperature 193(2)
_cell_measurement_theta_max 14.247
_cell_measurement_theta_min 9.768
_cell_volume 1106.5(4)
_computing_cell_refinement 'CAD-4 EXPRESS'
_computing_data_collection 'CAD-4 EXPRESS (Enraf--Nonius, 1994)'
_computing_data_reduction 'XCAD4 (Harms & Wocadlo, 1995)'
_computing_molecular_graphics
;
X-SEED (Barbour, 2001) and ORTEP-3 (Farrugia, 1997)
;
_computing_publication_material 'WinGX (Farrugia, 1999)'
_computing_structure_refinement 'SHELXL97 (Sheldrick, 1997)'
_computing_structure_solution 'SHELXS97 (Sheldrick, 1997)'
_diffrn_ambient_temperature 193(2)
_diffrn_measured_fraction_theta_full 0.990
_diffrn_measured_fraction_theta_max 0.990
_diffrn_measurement_device_type 'Enraf--Nonius TurboCAD-4'
_diffrn_measurement_method 'non-profiled \w/2\q'
_diffrn_radiation_monochromator graphite
_diffrn_radiation_source 'fine-focus sealed tube'
_diffrn_radiation_type MoK\a
_diffrn_radiation_wavelength 0.71073
_diffrn_reflns_av_R_equivalents 0.0200
_diffrn_reflns_av_sigmaI/netI 0.0152
_diffrn_reflns_limit_h_max 9
_diffrn_reflns_limit_h_min -9
_diffrn_reflns_limit_k_max 6
_diffrn_reflns_limit_k_min 0
_diffrn_reflns_limit_l_max 31
_diffrn_reflns_limit_l_min 0
_diffrn_reflns_number 1975
_diffrn_reflns_theta_full 24.98
_diffrn_reflns_theta_max 24.98
_diffrn_reflns_theta_min 1.55
_diffrn_standards_decay_% 0
_diffrn_standards_interval_time 60
_diffrn_standards_number 3
_exptl_absorpt_coefficient_mu 0.088
_exptl_absorpt_correction_type none
_exptl_crystal_colour colourless
_exptl_crystal_density_diffrn 1.292
_exptl_crystal_density_method 'not measured'
_exptl_crystal_description block
_exptl_crystal_F_000 456
_exptl_crystal_size_max 0.55
_exptl_crystal_size_mid 0.55
_exptl_crystal_size_min 0.45
_refine_diff_density_max 0.247
_refine_diff_density_min -0.273
_refine_ls_extinction_coef 0.028(4)
_refine_ls_extinction_expression Fc^*^=kFc[1+0.001xFc^2^\l^3^/sin(2\q)]^-1/4^
_refine_ls_extinction_method 'SHELXL97 (Sheldrick, 1997)'
_refine_ls_goodness_of_fit_ref 1.082
_refine_ls_hydrogen_treatment constr
_refine_ls_matrix_type full
_refine_ls_number_parameters 146
_refine_ls_number_reflns 1931
_refine_ls_number_restraints 0
_refine_ls_restrained_S_all 1.082
_refine_ls_R_factor_all 0.0581
_refine_ls_R_factor_gt 0.0440
_refine_ls_shift/su_max 0.000
_refine_ls_shift/su_mean 0.000
_refine_ls_structure_factor_coef Fsqd
_refine_ls_weighting_details 'calc w = 1/[\s^2^(Fo^2^)+(0.0637P)^2^+0.8352P] where P=(Fo^2^+2Fc^2^)/3'
_refine_ls_weighting_scheme calc
_refine_ls_wR_factor_gt 0.1163
_refine_ls_wR_factor_ref 0.1352
_reflns_number_gt 1648
_reflns_number_total 1931
_reflns_threshold_expression I>2\s(I)
_cod_data_source_file hg2160.cif
_cod_data_source_block I
_cod_original_sg_symbol_H-M 'P 21/n'
_cod_database_code 2212216
_cod_database_fobs_code 2212216

loop_
_symmetry_equiv_pos_as_xyz
'x, y, z'
'-x+1/2, y+1/2, -z+1/2'
'-x, -y, -z'
'x-1/2, -y-1/2, z-1/2'

loop_
_atom_site_type_symbol
_atom_site_label
_atom_site_fract_x
_atom_site_fract_y
_atom_site_fract_z
_atom_site_U_iso_or_equiv
_atom_site_adp_type
_atom_site_calc_flag
_atom_site_refinement_flags
_atom_site_occupancy
O O1 0.85678(19) 0.7428(3) -0.01239(5) 0.0379(4) Uani d . 1
O O2 0.74376(18) 0.4260(3) 0.02886(5) 0.0348(4) Uani d . 1
N N1 0.9777(2) 0.9395(3) 0.08533(6) 0.0318(4) Uani d . 1
H H1 0.9992 1.0434 0.0611 0.038 Uiso calc R 1
C C1 0.8911(2) 0.7211(4) 0.07833(7) 0.0270(4) Uani d . 1
C C2 0.8835(2) 0.6136(4) 0.12571(7) 0.0276(5) Uani d . 1
H H2 0.8302 0.4611 0.1323 0.033 Uiso calc R 1
C C3 0.9689(2) 0.7700(3) 0.16268(7) 0.0264(4) Uani d . 1
C C4 1.0251(3) 0.9699(4) 0.13582(8) 0.0309(5) Uani d . 1
H H4 1.0870 1.1066 0.1504 0.037 Uiso calc R 1
C C5 0.8314(2) 0.6365(4) 0.02729(7) 0.0283(5) Uani d . 1
C C6 0.6797(3) 0.3219(4) -0.01974(8) 0.0393(5) Uani d . 1
H H6A 0.6178 0.1687 -0.0141 0.059 Uiso calc PR 0.50
H H6B 0.7779 0.2886 -0.0401 0.059 Uiso calc PR 0.50
H H6C 0.6001 0.4382 -0.0379 0.059 Uiso calc PR 0.50
H H6D 0.7128 0.4283 -0.0473 0.059 Uiso calc PR 0.50
H H6E 0.5527 0.3084 -0.0213 0.059 Uiso calc PR 0.50
H H6F 0.7304 0.1588 -0.0235 0.059 Uiso calc PR 0.50
C C7 0.9896(2) 0.7311(4) 0.21863(7) 0.0262(5) Uani d . 1
C C8 0.9149(3) 0.5280(4) 0.24071(7) 0.0299(5) Uani d . 1
H H8 0.8535 0.4107 0.2196 0.036 Uiso calc R 1
C C9 0.9293(3) 0.4951(4) 0.29334(7) 0.0318(5) Uani d . 1
H H9 0.8784 0.3543 0.3073 0.038 Uiso calc R 1
C C10 1.0164(3) 0.6631(4) 0.32602(7) 0.0317(5) Uani d . 1
C C11 1.0924(3) 0.8637(4) 0.30385(8) 0.0365(5) Uani d . 1
H H11 1.1542 0.9806 0.3250 0.044 Uiso calc R 1
C C12 1.0799(3) 0.8971(4) 0.25129(8) 0.0324(5) Uani d . 1
H H12 1.1338 1.0356 0.2374 0.039 Uiso calc R 1
C C13 1.0260(3) 0.6242(5) 0.38335(8) 0.0465(6) Uani d . 1
H H13A 1.0916 0.7588 0.4004 0.070 Uiso calc PR 0.50
H H13B 1.0846 0.4684 0.3919 0.070 Uiso calc PR 0.50
H H13C 0.9081 0.6204 0.3947 0.070 Uiso calc PR 0.50
H H13D 0.9646 0.4729 0.3909 0.070 Uiso calc PR 0.50
H H13E 0.9716 0.7633 0.3994 0.070 Uiso calc PR 0.50
H H13F 1.1481 0.6114 0.3966 0.070 Uiso calc PR 0.50

loop_
_atom_site_aniso_label
_atom_site_aniso_U_11
_atom_site_aniso_U_22
_atom_site_aniso_U_33
_atom_site_aniso_U_12
_atom_site_aniso_U_13
_atom_site_aniso_U_23
O1 0.0497(9) 0.0400(9) 0.0242(8) -0.0044(7) 0.0048(6) 0.0047(6)
O2 0.0418(8) 0.0355(8) 0.0269(8) -0.0059(6) 0.0018(6) 0.0000(6)
N1 0.0400(9) 0.0306(9) 0.0256(9) -0.0021(7) 0.0071(7) 0.0056(7)
C1 0.0286(9) 0.0288(10) 0.0238(10) 0.0016(8) 0.0043(7) 0.0006(8)
C2 0.0315(10) 0.0263(10) 0.0255(10) 0.0012(8) 0.0054(8) 0.0028(8)
C3 0.0260(9) 0.0277(10) 0.0260(10) 0.0034(8) 0.0046(7) 0.0041(8)
C4 0.0343(10) 0.0296(10) 0.0291(10) -0.0019(8) 0.0040(8) 0.0009(9)
C5 0.0285(9) 0.0300(10) 0.0270(11) 0.0046(8) 0.0061(8) 0.0021(8)
C6 0.0415(11) 0.0406(12) 0.0354(12) -0.0022(10) 0.0007(9) -0.0065(10)
C7 0.0255(9) 0.0270(10) 0.0262(10) 0.0043(7) 0.0026(7) 0.0011(8)
C8 0.0333(10) 0.0325(10) 0.0234(10) -0.0035(9) -0.0006(8) 0.0023(8)
C9 0.0337(10) 0.0354(11) 0.0265(10) -0.0019(9) 0.0032(8) 0.0084(9)
C10 0.0317(10) 0.0395(11) 0.0238(10) 0.0082(9) 0.0012(8) 0.0008(9)
C11 0.0403(11) 0.0344(11) 0.0338(12) 0.0009(9) -0.0031(9) -0.0047(9)
C12 0.0378(11) 0.0288(10) 0.0302(11) -0.0017(8) 0.0003(8) 0.0024(8)
C13 0.0475(13) 0.0640(16) 0.0278(12) 0.0058(12) 0.0015(9) 0.0007(11)

loop_
_atom_type_symbol
_atom_type_description
_atom_type_scat_dispersion_real
_atom_type_scat_dispersion_imag
_atom_type_scat_source
C C 0.0033 0.0016 'International Tables Vol C Tables 4.2.6.8 and 6.1.1.4'
H H 0.0000 0.0000 'International Tables Vol C Tables 4.2.6.8 and 6.1.1.4'
N N 0.0061 0.0033 'International Tables Vol C Tables 4.2.6.8 and 6.1.1.4'
O O 0.0106 0.0060 'International Tables Vol C Tables 4.2.6.8 and 6.1.1.4'

loop_
_geom_angle_atom_site_label_1
_geom_angle_atom_site_label_2
_geom_angle_atom_site_label_3
_geom_angle
_geom_angle_publ_flag
C5 O2 C6 116.49(16) yes
C4 N1 C1 109.06(16) yes
C4 N1 H1 125.5 ?
C1 N1 H1 125.5 ?
N1 C1 C2 107.56(17) yes
N1 C1 C5 120.81(17) yes
C2 C1 C5 131.59(19) yes
C1 C2 C3 108.34(17) yes
C1 C2 H2 125.8 ?
C3 C2 H2 125.8 ?
C4 C3 C2 105.56(17) yes
C4 C3 C7 127.28(18) yes
C2 C3 C7 127.14(17) yes
N1 C4 C3 109.48(18) yes
N1 C4 H4 125.3 ?
C3 C4 H4 125.3 ?
O1 C5 O2 123.31(19) yes
O1 C5 C1 125.24(19) yes
O2 C5 C1 111.45(16) yes
O2 C6 H6A 109.5 ?
O2 C6 H6B 109.5 ?
H6A C6 H6B 109.5 ?
O2 C6 H6C 109.5 ?
H6A C6 H6C 109.5 ?
H6B C6 H6C 109.5 ?
O2 C6 H6D 109.5 ?
H6A C6 H6D 141.1 ?
H6B C6 H6D 56.3 ?
H6C C6 H6D 56.3 ?
O2 C6 H6E 109.5 ?
H6A C6 H6E 56.3 ?
H6B C6 H6E 141.1 ?
H6C C6 H6E 56.3 ?
H6D C6 H6E 109.5 ?
O2 C6 H6F 109.5 ?
H6A C6 H6F 56.3 ?
H6B C6 H6F 56.3 ?
H6C C6 H6F 141.1 ?
H6D C6 H6F 109.5 ?
H6E C6 H6F 109.5 ?
C12 C7 C8 117.30(18) ?
C12 C7 C3 121.89(18) ?
C8 C7 C3 120.80(17) ?
C9 C8 C7 120.96(19) ?
C9 C8 H8 119.5 ?
C7 C8 H8 119.5 ?
C10 C9 C8 121.79(19) ?
C10 C9 H9 119.1 ?
C8 C9 H9 119.1 ?
C11 C10 C9 117.08(19) ?
C11 C10 C13 122.5(2) ?
C9 C10 C13 120.4(2) ?
C10 C11 C12 121.5(2) ?
C10 C11 H11 119.2 ?
C12 C11 H11 119.2 ?
C11 C12 C7 121.35(19) ?
C11 C12 H12 119.3 ?
C7 C12 H12 119.3 ?
C10 C13 H13A 109.5 ?
C10 C13 H13B 109.5 ?
H13A C13 H13B 109.5 ?
C10 C13 H13C 109.5 ?
H13A C13 H13C 109.5 ?
H13B C13 H13C 109.5 ?
C10 C13 H13D 109.5 ?
H13A C13 H13D 141.1 ?
H13B C13 H13D 56.3 ?
H13C C13 H13D 56.3 ?
C10 C13 H13E 109.5 ?
H13A C13 H13E 56.3 ?
H13B C13 H13E 141.1 ?
H13C C13 H13E 56.3 ?
H13D C13 H13E 109.5 ?
C10 C13 H13F 109.5 ?
H13A C13 H13F 56.3 ?
H13B C13 H13F 56.3 ?
H13C C13 H13F 141.1 ?
H13D C13 H13F 109.5 ?
H13E C13 H13F 109.5 ?

loop_
_geom_bond_atom_site_label_1
_geom_bond_atom_site_label_2
_geom_bond_distance
_geom_bond_publ_flag
O1 C5 1.226(2) yes
O2 C5 1.335(2) yes
O2 C6 1.452(3) yes
N1 C4 1.363(3) yes
N1 C1 1.371(3) yes
N1 H1 0.8800 ?
C1 C2 1.387(3) yes
C1 C5 1.462(3) yes
C2 C3 1.418(3) yes
C2 H2 0.9500 ?
C3 C4 1.389(3) yes
C3 C7 1.487(3) yes
C4 H4 0.9500 ?
C6 H6A 0.9800 ?
C6 H6B 0.9800 ?
C6 H6C 0.9800 ?
C6 H6D 0.9800 ?
C6 H6E 0.9800 ?
C6 H6F 0.9800 ?
C7 C12 1.397(3) ?
C7 C8 1.397(3) ?
C8 C9 1.396(3) ?
C8 H8 0.9500 ?
C9 C10 1.393(3) ?
C9 H9 0.9500 ?
C10 C11 1.393(3) ?
C10 C13 1.523(3) ?
C11 C12 1.394(3) ?
C11 H11 0.9500 ?
C12 H12 0.9500 ?
C13 H13A 0.9800 ?
C13 H13B 0.9800 ?
C13 H13C 0.9800 ?
C13 H13D 0.9800 ?
C13 H13E 0.9800 ?
C13 H13F 0.9800 ?

loop_
_geom_hbond_atom_site_label_D
_geom_hbond_atom_site_label_H
_geom_hbond_atom_site_label_A
_geom_hbond_site_symmetry_A
_geom_hbond_distance_DH
_geom_hbond_distance_HA
_geom_hbond_distance_DA
_geom_hbond_angle_DHA
N1 H1 O1 3_775 0.88 2.12 2.955(2) 159.3

loop_
_geom_torsion_atom_site_label_1
_geom_torsion_atom_site_label_2
_geom_torsion_atom_site_label_3
_geom_torsion_atom_site_label_4
_geom_torsion
_geom_torsion_publ_flag
C4 N1 C1 C2 0.4(2) ?
C4 N1 C1 C5 -177.43(17) ?
N1 C1 C2 C3 -0.4(2) ?
C5 C1 C2 C3 177.08(18) ?
C1 C2 C3 C4 0.3(2) ?
C1 C2 C3 C7 178.75(17) ?
C1 N1 C4 C3 -0.2(2) ?
C2 C3 C4 N1 0.0(2) ?
C7 C3 C4 N1 -178.53(17) ?
C6 O2 C5 O1 0.9(3) ?
C6 O2 C5 C1 -179.22(16) ?
N1 C1 C5 O1 2.6(3) yes
C2 C1 C5 O1 -174.6(2) yes
N1 C1 C5 O2 -177.28(16) yes
C2 C1 C5 O2 5.5(3) yes
C4 C3 C7 C12 -3.1(3) yes
C2 C3 C7 C12 178.76(18) yes
C4 C3 C7 C8 175.30(18) yes
C2 C3 C7 C8 -2.9(3) yes
C12 C7 C8 C9 0.5(3) ?
C3 C7 C8 C9 -177.92(17) ?
C7 C8 C9 C10 0.7(3) ?
C8 C9 C10 C11 -1.4(3) ?
C8 C9 C10 C13 178.60(19) ?
C9 C10 C11 C12 0.9(3) ?
C13 C10 C11 C12 -179.13(19) ?
C10 C11 C12 C7 0.4(3) ?
C8 C7 C12 C11 -1.1(3) ?
C3 C7 C12 C11 177.37(18) ?
